data_2207141
loop_
_publ_author_name
'Ji-Chun Cui'

_publ_section_title
;A triclinic polymorph of
 <i>catena</i>-poly[[diaquacobalt(II)]-\m-{\m-mellitato-\k^2^<i>O</i>^1^:<i>O</i>^4^-bis[pentaaquacobalt(II)]}-\k^4^<i>O</i>^2^,<i>O</i>^3^:<i>O</i>^5^,<i>O</i>^6^]
 hexahydrate]
;
_journal_coeditor_code BR6215
_journal_issue 11
_journal_name_full 'Acta Crystallographica Section E'
_journal_page_first m2209
_journal_page_last m2211
_journal_paper_doi 10.1107/S160053680503134X
_journal_volume 61
_journal_year 2005
_chemical_formula_iupac '[Co3 (C12 O12) (H2 O)12], 6H2 O'
_chemical_formula_moiety 'C12 H24 Co3 O24, 6H2 O'
_chemical_formula_sum 'C12 H36 Co3 O30'
_chemical_formula_weight 837.20
_chemical_name_systematic
;
catena-poly[[diaquacobalt(II)]-\m-
{\m-mellitato-\k^2^O^1^:O^4^-bis[pentaaquacobalt(II)]}-
\k^4^O^2^,O^3^:O^5^,O^6^] hexahydrate]
;
_space_group_IT_number 2
_symmetry_cell_setting triclinic
_symmetry_space_group_name_Hall '-P 1'
_symmetry_space_group_name_H-M 'P -1'
_atom_sites_solution_hydrogens geom
_atom_sites_solution_primary direct
_atom_sites_solution_secondary difmap
_audit_creation_method SHELXL-97
_cell_angle_alpha 70.66(3)
_cell_angle_beta 67.36(3)
_cell_angle_gamma 72.18(3)
_cell_formula_units_Z 1
_cell_length_a 8.4910(17)
_cell_length_b 9.6550(19)
_cell_length_c 10.812(2)
_cell_measurement_reflns_used 989
_cell_measurement_temperature 291(2)
_cell_measurement_theta_max 26.7
_cell_measurement_theta_min 3.3
_cell_volume 755.5(3)
_computing_cell_refinement SMART
_computing_data_collection 'SMART (Bruker, 1998)'
_computing_data_reduction 'SAINT (Bruker, 1998)'
_computing_molecular_graphics 'SHELXTL (Bruker, 1998)'
_computing_publication_material SHELXTL
_computing_structure_refinement 'SHELXL97 (Sheldrick, 1997)'
_computing_structure_solution 'SHELXS97 (Sheldrick, 1997)'
_diffrn_ambient_temperature 291(2)
_diffrn_measured_fraction_theta_full 0.992
_diffrn_measured_fraction_theta_max 0.992
_diffrn_measurement_device_type 'Bruker SMART CCD area-detector'
_diffrn_measurement_method '\f and \w'
_diffrn_radiation_monochromator graphite
_diffrn_radiation_source 'fine-focus sealed tube'
_diffrn_radiation_type MoK\a
_diffrn_radiation_wavelength 0.71073
_diffrn_reflns_av_R_equivalents 0.0173
_diffrn_reflns_av_sigmaI/netI 0.0299
_diffrn_reflns_limit_h_max 1
_diffrn_reflns_limit_h_min -10
_diffrn_reflns_limit_k_max 11
_diffrn_reflns_limit_k_min -12
_diffrn_reflns_limit_l_max 13
_diffrn_reflns_limit_l_min -14
_diffrn_reflns_number 4119
_diffrn_reflns_theta_full 27.50
_diffrn_reflns_theta_max 27.50
_diffrn_reflns_theta_min 2.10
_exptl_absorpt_coefficient_mu 1.743
_exptl_absorpt_correction_T_max 0.723
_exptl_absorpt_correction_T_min 0.698
_exptl_absorpt_correction_type multi-scan
_exptl_absorpt_process_details '(SADABS; Sheldrick, 1996)'
_exptl_crystal_colour red
_exptl_crystal_density_diffrn 1.840
_exptl_crystal_density_method 'not measured'
_exptl_crystal_description needle
_exptl_crystal_F_000 429
_exptl_crystal_size_max 0.2
_exptl_crystal_size_mid 0.2
_exptl_crystal_size_min 0.18
_refine_diff_density_max 0.432
_refine_diff_density_min -0.406
_refine_ls_extinction_coef 0.0067(16)
_refine_ls_extinction_expression Fc^*^=kFc[1+0.001xFc^2^\l^3^/sin(2\q)]^-1/4^
_refine_ls_extinction_method SHELXL97
_refine_ls_goodness_of_fit_ref 0.976
_refine_ls_hydrogen_treatment constr
_refine_ls_matrix_type full
_refine_ls_number_parameters 206
_refine_ls_number_reflns 3435
_refine_ls_number_restraints 0
_refine_ls_restrained_S_all 0.976
_refine_ls_R_factor_all 0.0316
_refine_ls_R_factor_gt 0.0266
_refine_ls_shift/su_max 0.002
_refine_ls_shift/su_mean 0.000
_refine_ls_structure_factor_coef Fsqd
_refine_ls_weighting_details 'calc w = 1/[\s^2^(Fo^2^)+(0.049P)^2^+0.4002P] where P = (Fo^2^+2Fc^2^)/3'
_refine_ls_weighting_scheme calc
_refine_ls_wR_factor_gt 0.0753
_refine_ls_wR_factor_ref 0.0802
_reflns_number_gt 3034
_reflns_number_total 3435
_reflns_threshold_expression I>2\s(I)
_cod_data_source_file br6215.cif
_cod_data_source_block II
_cod_depositor_comments
;
The following automatic conversions were performed:
'_symmetry_cell_setting' value 'Triclinic' changed to 'triclinic'
according to '/home/saulius/struct/CIF-dictionaries/cif_core.dic'
dictionary named 'cif_core.dic' version 2.4.1 from 2010-06-29.

Automatic conversion script
Id: cif_fix_enum 1527 2010-12-29 10:47:43Z saulius 

The following automatic conversions were performed:

'_symmetry_cell_setting' value 'Triclinic' changed to 'triclinic'
according to /home/saulius/struct/CIF-dictionaries/cif_core.dic
dictionary named 'cif_core.dic' version 2.4.1 from 2010-06-29.

Automatic conversion script
Id: cif_fix_values 1715 2011-07-08 13:25:40Z adriana 
;
_cod_database_code 2207141

loop_
_symmetry_equiv_pos_as_xyz
'x, y, z'
'-x, -y, -z'

loop_
_atom_site_label
_atom_site_fract_x
_atom_site_fract_y
_atom_site_fract_z
_atom_site_U_iso_or_equiv
_atom_site_adp_type
_atom_site_calc_flag
_atom_site_refinement_flags
_atom_site_occupancy
_atom_site_type_symbol
Co1 0.5000 0.0000 1.0000 0.01794(11) Uani d S 1 Co
Co2 0.34720(3) 0.24878(3) 0.42170(2) 0.01937(10) Uani d . 1 Co
O1 0.28345(17) 0.04854(17) 1.16329(14) 0.0250(3) Uani d . 1 O
O2 0.0187(2) 0.1831(2) 1.23759(18) 0.0393(4) Uani d . 1 O
O3 0.38586(17) 0.17210(16) 0.86311(15) 0.0262(3) Uani d . 1 O
O4 0.16647(18) 0.33925(15) 0.80109(14) 0.0244(3) Uani d . 1 O
O5 0.25542(16) 0.11501(15) 0.63073(12) 0.0201(3) Uani d . 1 O
O6 -0.0281(2) 0.1780(2) 0.65570(16) 0.0432(5) Uani d . 1 O
C1 0.1262(2) 0.0976(2) 1.16628(17) 0.0180(3) Uani d . 1 C
C2 0.0635(2) 0.04587(18) 1.07862(16) 0.0140(3) Uani d . 1 C
C3 0.1144(2) 0.09931(18) 0.93500(16) 0.0147(3) Uani d . 1 C
C4 0.0508(2) 0.05364(19) 0.85640(16) 0.0149(3) Uani d . 1 C
C5 0.2310(2) 0.21247(19) 0.86072(17) 0.0167(3) Uani d . 1 C
C6 0.0959(2) 0.1200(2) 0.70176(17) 0.0179(3) Uani d . 1 C
O7 0.41451(19) -0.17185(17) 0.97466(15) 0.0298(3) Uani d . 1 O
O8 0.4220(2) 0.05917(17) 0.34532(15) 0.0297(3) Uani d . 1 O
O9 0.60327(19) 0.20535(18) 0.42938(16) 0.0317(3) Uani d . 1 O
O10 0.10663(19) 0.30449(18) 0.39011(14) 0.0289(3) Uani d . 1 O
O11 0.2893(3) 0.42570(17) 0.50883(16) 0.0395(4) Uani d . 1 O
O12 0.44107(19) 0.37460(17) 0.21820(15) 0.0308(3) Uani d . 1 O
O13 0.2298(2) 0.57568(18) -0.14138(18) 0.0378(4) Uani d . 1 O
O14 -0.2133(2) 0.39773(19) -0.11067(17) 0.0373(4) Uani d . 1 O
O15 0.6435(2) 0.29519(18) -0.36427(16) 0.0336(3) Uani d . 1 O
H7A 0.4932 -0.2170 0.9156 0.050 Uiso d . 1 H
H7B 0.3435 -0.2272 1.0317 0.050 Uiso d . 1 H
H8A 0.3782 0.0538 0.2888 0.050 Uiso d . 1 H
H8B 0.5275 0.0122 0.3300 0.050 Uiso d . 1 H
H9B 0.6127 0.2309 0.4937 0.050 Uiso d . 1 H
H10A 0.0423 0.2678 0.4700 0.050 Uiso d . 1 H
H10B 0.0800 0.2705 0.3392 0.050 Uiso d . 1 H
H11A 0.2392 0.4191 0.5947 0.050 Uiso d . 1 H
H11B 0.3255 0.5066 0.4633 0.050 Uiso d . 1 H
H12A 0.5353 0.3991 0.2050 0.050 Uiso d . 1 H
H12B 0.3651 0.4459 0.1902 0.050 Uiso d . 1 H
H13A 0.1612 0.6448 -0.1796 0.050 Uiso d . 1 H
H13B 0.2190 0.5006 -0.1597 0.050 Uiso d . 1 H
H14A -0.1063 0.3914 -0.1587 0.050 Uiso d . 1 H
H14B -0.2092 0.4046 -0.0356 0.050 Uiso d . 1 H
H15A 0.5649 0.2689 -0.2887 0.050 Uiso d . 1 H
H15B 0.7330 0.2401 -0.3426 0.050 Uiso d . 1 H
H9A 0.6569 0.1155 0.4518 0.050 Uiso d . 1 H

loop_
_atom_site_aniso_label
_atom_site_aniso_U_11
_atom_site_aniso_U_22
_atom_site_aniso_U_33
_atom_site_aniso_U_12
_atom_site_aniso_U_13
_atom_site_aniso_U_23
Co1 0.01520(17) 0.02189(18) 0.01802(17) -0.00539(13) -0.00535(12) -0.00487(12)
Co2 0.02092(14) 0.02111(15) 0.01632(14) -0.00561(10) -0.00624(10) -0.00323(9)
O1 0.0165(6) 0.0417(8) 0.0231(6) -0.0069(6) -0.0062(5) -0.0151(6)
O2 0.0321(8) 0.0530(10) 0.0477(9) 0.0096(7) -0.0220(7) -0.0365(8)
O3 0.0188(6) 0.0296(7) 0.0292(7) -0.0119(5) -0.0097(5) 0.0032(5)
O4 0.0271(7) 0.0192(6) 0.0265(7) -0.0080(5) -0.0099(5) -0.0003(5)
O5 0.0166(6) 0.0264(6) 0.0141(6) -0.0054(5) -0.0030(4) -0.0020(5)
O6 0.0202(7) 0.0772(13) 0.0215(7) -0.0129(8) -0.0098(6) 0.0078(7)
C1 0.0195(8) 0.0229(8) 0.0149(7) -0.0075(7) -0.0066(6) -0.0044(6)
C2 0.0118(7) 0.0176(7) 0.0139(7) -0.0029(6) -0.0049(6) -0.0045(6)
C3 0.0118(7) 0.0175(7) 0.0143(7) -0.0044(6) -0.0039(6) -0.0020(6)
C4 0.0130(7) 0.0184(8) 0.0124(7) -0.0035(6) -0.0038(6) -0.0026(6)
C5 0.0185(8) 0.0194(8) 0.0141(7) -0.0079(6) -0.0049(6) -0.0033(6)
C6 0.0183(8) 0.0220(8) 0.0145(7) -0.0069(6) -0.0059(6) -0.0023(6)
O7 0.0259(7) 0.0329(8) 0.0333(8) -0.0131(6) -0.0008(6) -0.0151(6)
O8 0.0356(8) 0.0285(7) 0.0318(7) 0.0022(6) -0.0187(6) -0.0143(6)
O9 0.0271(7) 0.0356(8) 0.0325(8) -0.0064(6) -0.0128(6) -0.0043(6)
O10 0.0269(7) 0.0405(8) 0.0226(7) -0.0092(6) -0.0098(5) -0.0074(6)
O11 0.0670(12) 0.0259(7) 0.0235(7) -0.0187(8) -0.0045(7) -0.0063(6)
O12 0.0282(7) 0.0319(8) 0.0265(7) -0.0084(6) -0.0088(6) 0.0022(6)
O13 0.0400(9) 0.0300(8) 0.0499(10) -0.0105(7) -0.0211(8) -0.0065(7)
O14 0.0274(8) 0.0396(9) 0.0364(8) -0.0042(7) -0.0071(6) -0.0049(7)
O15 0.0268(7) 0.0353(8) 0.0338(8) -0.0127(6) -0.0108(6) 0.0050(6)

loop_
_atom_type_symbol
_atom_type_description
_atom_type_scat_dispersion_real
_atom_type_scat_dispersion_imag
_atom_type_scat_source
C C 0.0033 0.0016 'International Tables Vol C Tables 4.2.6.8 and 6.1.1.4'
H H 0.0000 0.0000 'International Tables Vol C Tables 4.2.6.8 and 6.1.1.4'
O O 0.0106 0.0060 'International Tables Vol C Tables 4.2.6.8 and 6.1.1.4'
Co Co 0.3494 0.9721 'International Tables Vol C Tables 4.2.6.8 and 6.1.1.4'

loop_
_geom_angle_atom_site_label_1
_geom_angle_atom_site_label_2
_geom_angle_atom_site_label_3
_geom_angle_site_symmetry_1
_geom_angle_site_symmetry_3
_geom_angle
O1 Co1 O1 2_657 . 180.0
O1 Co1 O3 2_657 . 90.06(6)
O1 Co1 O3 . . 89.94(6)
O1 Co1 O3 2_657 2_657 89.94(6)
O1 Co1 O3 . 2_657 90.06(6)
O3 Co1 O3 . 2_657 180.0
O1 Co1 O7 2_657 2_657 95.35(6)
O1 Co1 O7 . 2_657 84.65(6)
O3 Co1 O7 . 2_657 85.54(6)
O3 Co1 O7 2_657 2_657 94.46(6)
O1 Co1 O7 2_657 . 84.65(6)
O1 Co1 O7 . . 95.35(6)
O3 Co1 O7 . . 94.46(6)
O3 Co1 O7 2_657 . 85.54(6)
O7 Co1 O7 2_657 . 180.0
O11 Co2 O10 . . 93.33(8)
O11 Co2 O8 . . 174.37(7)
O10 Co2 O8 . . 91.67(7)
O11 Co2 O12 . . 94.18(7)
O10 Co2 O12 . . 86.79(7)
O8 Co2 O12 . . 88.70(7)
O11 Co2 O9 . . 87.61(8)
O10 Co2 O9 . . 173.30(6)
O8 Co2 O9 . . 87.73(7)
O12 Co2 O9 . . 86.52(7)
O11 Co2 O5 . . 86.69(6)
O10 Co2 O5 . . 94.09(6)
O8 Co2 O5 . . 90.36(6)
O12 Co2 O5 . . 178.73(5)
O9 Co2 O5 . . 92.59(6)
C1 O1 Co1 . . 128.71(12)
C5 O3 Co1 . . 130.99(12)
C6 O5 Co2 . . 124.30(12)
O2 C1 O1 . . 124.62(17)
O2 C1 C2 . . 117.44(16)
O1 C1 C2 . . 117.92(15)
C3 C2 C4 . 2_557 119.91(15)
C3 C2 C1 . . 120.95(15)
C4 C2 C1 2_557 . 119.12(14)
C2 C3 C4 . . 120.04(15)
C2 C3 C5 . . 121.83(15)
C4 C3 C5 . . 118.07(14)
C3 C4 C2 . 2_557 120.05(15)
C3 C4 C6 . . 120.00(15)
C2 C4 C6 2_557 . 119.82(15)
O4 C5 O3 . . 124.74(17)
O4 C5 C3 . . 117.30(15)
O3 C5 C3 . . 117.96(15)
O6 C6 O5 . . 125.27(16)
O6 C6 C4 . . 116.47(16)
O5 C6 C4 . . 118.24(15)
Co1 O7 H7A . . 111.7
Co1 O7 H7B . . 130.7
H7A O7 H7B . . 111.2
Co2 O8 H8A . . 121.2
Co2 O8 H8B . . 118.6
H8A O8 H8B . . 111.4
Co2 O9 H9B . . 115.7
Co2 O9 H9A . . 120.0
H9B O9 H9A . . 93.7
Co2 O10 H10A . . 101.4
Co2 O10 H10B . . 126.2
H10A O10 H10B . . 101.6
Co2 O11 H11A . . 122.5
Co2 O11 H11B . . 122.1
H11A O11 H11B . . 114.9
Co2 O12 H12A . . 111.1
Co2 O12 H12B . . 114.7
H12A O12 H12B . . 114.8
H13A O13 H13B . . 99.8
H14A O14 H14B . . 100.1
H15A O15 H15B . . 99.2

loop_
_geom_bond_atom_site_label_1
_geom_bond_atom_site_label_2
_geom_bond_site_symmetry_2
_geom_bond_distance
_geom_bond_publ_flag
Co1 O1 2_657 2.0588(15) ?
Co1 O1 . 2.0588(16) yes
Co1 O3 . 2.0930(16) yes
Co1 O3 2_657 2.0931(16) ?
Co1 O7 2_657 2.1322(15) ?
Co1 O7 . 2.1322(15) yes
Co2 O11 . 2.0596(16) yes
Co2 O10 . 2.0788(15) yes
Co2 O8 . 2.0790(15) yes
Co2 O12 . 2.1034(17) yes
Co2 O9 . 2.1138(16) yes
Co2 O5 . 2.1702(15) yes
O1 C1 . 1.264(2) ?
O2 C1 . 1.236(2) ?
O3 C5 . 1.260(2) ?
O4 C5 . 1.246(2) ?
O5 C6 . 1.269(2) ?
O6 C6 . 1.237(2) ?
C1 C2 . 1.515(2) ?
C2 C3 . 1.398(2) ?
C2 C4 2_557 1.399(2) ?
C3 C4 . 1.398(2) ?
C3 C5 . 1.513(2) ?
C4 C2 2_557 1.399(2) ?
C4 C6 . 1.517(2) ?
O7 H7A . 0.8499 ?
O7 H7B . 0.8494 ?
O8 H8A . 0.8495 ?
O8 H8B . 0.8497 ?
O9 H9B . 0.8489 ?
O9 H9A . 0.8496 ?
O10 H10A . 0.8499 ?
O10 H10B . 0.8495 ?
O11 H11A . 0.8491 ?
O11 H11B . 0.8499 ?
O12 H12A . 0.8495 ?
O12 H12B . 0.8497 ?
O13 H13A . 0.8492 ?
O13 H13B . 0.8499 ?
O14 H14A . 0.8501 ?
O14 H14B . 0.8500 ?
O15 H15A . 0.8509 ?
O15 H15B . 0.8502 ?

loop_
_geom_hbond_atom_site_label_D
_geom_hbond_atom_site_label_H
_geom_hbond_atom_site_label_A
_geom_hbond_site_symmetry_A
_geom_hbond_distance_DH
_geom_hbond_distance_HA
_geom_hbond_distance_DA
_geom_hbond_angle_DHA
_geom_hbond_publ_flag
O7 H7A O12 2_656 0.85 2.24 2.992(2) 147 yes
O7 H7B O14 2_556 0.85 2.03 2.839(2) 159 yes
O8 H8A O1 1_554 0.85 1.85 2.694(2) 178 yes
O8 H8B O5 2_656 0.85 1.99 2.799(2) 159 yes
O9 H9A O5 2_656 0.85 2.47 3.144(2) 137 yes
O9 H9B O15 1_556 0.85 1.96 2.810(2) 177 yes
O10 H10A O6 1_555 0.85 1.84 2.655(2) 160 yes
O10 H10B O2 1_554 0.85 1.88 2.723(2) 176 yes
O11 H11A O4 1_555 0.85 2.01 2.832(2) 162 yes
O11 H11B O15 2_665 0.85 1.90 2.738(2) 168 yes
O12 H12A O13 2_665 0.85 1.91 2.738(2) 165 yes
O12 H12B O14 2_565 0.85 1.87 2.713(2) 174 yes
O13 H13A O2 2_566 0.85 2.00 2.835(2) 170 yes
O13 H13B O4 1_554 0.85 1.95 2.799(2) 174 yes
O14 H14A O4 1_554 0.85 2.11 2.916(2) 157 yes
O14 H14B O13 2_565 0.85 1.92 2.768(2) 173 yes
O15 H15A O3 1_554 0.85 1.95 2.785(2) 166 yes
O15 H15B O6 1_654 0.85 1.93 2.734(2) 158 yes
